data_4505193
loop_
_publ_author_name
'Succaw, Gary L.'
'Weakley, Timothy J. R.'
'Han, Fusan'
'Doxsee, Kenneth M.'

_publ_section_title
;
 Crystal Engineering with Bis(thiourea) Derivatives&#x2020;
;
_journal_issue 6
_journal_name_full 'Crystal Growth &amp; Design'
_journal_page_first 2288
_journal_paper_doi 10.1021/cg050162c
_journal_volume 5
_journal_year 2005
_chemical_formula_moiety 'C21 H36 N4 S2 '
_chemical_formula_sum 'C21 H36 N4 S2'
_chemical_formula_weight 408.66
_space_group_IT_number 88
_symmetry_cell_setting tetragonal
_symmetry_Int_Tables_number 88
_symmetry_space_group_name_Hall '-I 4ad'
_symmetry_space_group_name_H-M 'I 41/a :2'
_audit_creation_date 2001-05-07
_audit_creation_method 'by teXsan v1.7'
_cell_angle_alpha 90
_cell_angle_beta 90
_cell_angle_gamma 90
_cell_formula_units_Z 8
_cell_length_a 16.975(2)
_cell_length_b 16.975(2)
_cell_length_c 17.007(2)
_cell_measurement_reflns_used 25
_cell_measurement_temperature 296
_cell_measurement_theta_max 14.6
_cell_measurement_theta_min 13.3
_cell_volume 4900.6(10)
_computing_cell_refinement 'CAD4/PC (Enraf-Nonius, 1993)'
_computing_data_collection 'CAD4/PC (Enraf-Nonius, 1993)'
_computing_data_reduction 'TEXSAN (Molecular Structure Corp., 1997)'
_computing_publication_material 'TEXSAN (Molecular Structure Corp., 1997)'
_computing_structure_refinement 'TEXSAN (Molecular Structure Corp., 1997)'
_computing_structure_solution 'TEXSAN (Molecular Structure Corp., 1997)'
_diffrn_ambient_temperature 296
_diffrn_measurement_device_type 'Enraf-Nonius CAD-4 diffractometer'
_diffrn_measurement_method '\w-2\q scans'
_diffrn_orient_matrix_UB_11 0.05701
_diffrn_orient_matrix_UB_12 -0.00757
_diffrn_orient_matrix_UB_13 0.01272
_diffrn_orient_matrix_UB_21 0.01462
_diffrn_orient_matrix_UB_22 0.02021
_diffrn_orient_matrix_UB_23 -0.05327
_diffrn_orient_matrix_UB_31 0.00250
_diffrn_orient_matrix_UB_32 0.05482
_diffrn_orient_matrix_UB_33 0.02140
_diffrn_radiation_detector 'scintillation counter'
_diffrn_radiation_monochromator graphite
_diffrn_radiation_source 'sealed X-ray tube'
_diffrn_radiation_type 'Mo K\a'
_diffrn_radiation_wavelength 0.71073
_diffrn_reflns_av_R_equivalents 0.037
_diffrn_reflns_av_sigmaI/netI 0.110
_diffrn_reflns_limit_h_max 20
_diffrn_reflns_limit_h_min 0
_diffrn_reflns_limit_k_max 20
_diffrn_reflns_limit_k_min 0
_diffrn_reflns_limit_l_max 20
_diffrn_reflns_limit_l_min 0
_diffrn_reflns_number 2412
_diffrn_reflns_reduction_process 'Lp corrections applied'
_diffrn_reflns_theta_max 25.0
_diffrn_reflns_theta_min 1.7
_diffrn_standards_decay_% 0.00
_diffrn_standards_interval_time 60
_diffrn_standards_number 3
_exptl_absorpt_coefficient_mu 0.230
_exptl_absorpt_correction_type none
_exptl_crystal_colour colorless
_exptl_crystal_density_diffrn 1.108
_exptl_crystal_density_meas ?
_exptl_crystal_description block
_exptl_crystal_F_000 1776.00
_exptl_crystal_size_max 0.29
_exptl_crystal_size_mid 0.25
_exptl_crystal_size_min 0.23
_refine_diff_density_max 0.53
_refine_diff_density_min -0.56
_refine_ls_abs_structure_details 'not applicable'
_refine_ls_extinction_coef 0.00
_refine_ls_extinction_method none
_refine_ls_goodness_of_fit_all 1.84
_refine_ls_goodness_of_fit_ref 2.44
_refine_ls_hydrogen_treatment constr
_refine_ls_matrix_type full
_refine_ls_number_constraints 0
_refine_ls_number_parameters 124
_refine_ls_number_reflns 2179
_refine_ls_number_restraints 0
_refine_ls_R_factor_all 0.107
_refine_ls_R_factor_gt 0.078
_refine_ls_shift/su_max 0.010
_refine_ls_shift/su_mean 0.0010
_refine_ls_structure_factor_coef Fsqd
_refine_ls_weighting_details 'w = 4F~o~/[\s^2^(I) + (0.020I)^2^]'
_refine_ls_weighting_scheme calc
_refine_ls_wR_factor_all 0.149
_refine_ls_wR_factor_ref 0.072
_reflns_number_gt 1095
_reflns_number_total 2179
_reflns_threshold_expression I>1.00\s(I)
_cod_data_source_file cg050162csi20050909_024735.cif
_cod_data_source_block GS0501
_cod_depositor_comments
;
The following automatic conversions were performed:

'_exptl_crystal_density_meas' value 'not measured' was changed to '?'
- the value is perceived as not measured.

Automatic conversion script
Id: cif_fix_values 3008 2015-01-20 13:52:24Z robertas 
;
_cod_original_cell_volume 4900.4(8)
_cod_original_sg_symbol_H-M 'I 41/a     '
_cod_original_formula_sum 'C21 H36 N4 S2 '
_cod_database_code 4505193

loop_
_symmetry_equiv_pos_as_xyz
'   +x,   +y,   +z'
1/2+x,1/2+y,1/2+z
'   -x,1/2-y,   +z'
'1/2-x,   -y,1/2+z'
3/4-y,1/4+x,1/4+z
1/4-y,3/4+x,3/4+z
1/4+y,1/4-x,1/4+z
3/4+y,3/4-x,3/4+z
'   -x,   -y,   -z'
1/2-x,1/2-y,1/2-z
'   +x,1/2+y,   -z'
'1/2+x,   +y,1/2-z'
3/4+y,1/4-x,1/4-z
1/4+y,3/4-x,3/4-z
1/4-y,1/4+x,1/4-z
3/4-y,3/4+x,3/4-z

loop_
_atom_site_label
_atom_site_fract_x
_atom_site_fract_y
_atom_site_fract_z
_atom_site_U_iso_or_equiv
_atom_site_occupancy
_atom_site_refinement_flags
_atom_site_adp_type
_atom_site_calc_flag
S 0.26973(7) 0.29909(7) 0.38076(8) 0.0877(5) 1.000 . Uani d
N(1) 0.3999(2) 0.3648(2) 0.4395(2) 0.068(1) 1.000 . Uani d
N(2) 0.3771(2) 0.3888(2) 0.3108(2) 0.077(1) 1.000 . Uani d
C(1) 0.5000 0.2500 0.7739(3) 0.139(3) 0.500 ST Uani d
C(2) 0.5000 0.2500 0.6822(4) 0.089(3) 0.500 ST Uani d
C(3) 0.4466(2) 0.2944(2) 0.6402(2) 0.075(2) 1.000 . Uani d
C(4) 0.4449(2) 0.2946(2) 0.5599(2) 0.058(1) 1.000 . Uani d
C(5) 0.5000 0.2500 0.5196(3) 0.059(2) 0.500 ST Uani d
C(6) 0.3815(2) 0.3420(2) 0.5190(2) 0.075(2) 1.000 . Uani d
C(7) 0.3533(2) 0.3539(2) 0.3765(3) 0.067(1) 1.000 . Uani d
C(8) 0.3386(3) 0.3832(3) 0.2349(3) 0.103(2) 1.000 . Uani d
C(9) 0.3177(8) 0.4527(5) 0.2017(5) 0.310(6) 1.000 . Uani d
C(10) 0.3402(6) 0.5268(5) 0.2004(4) 0.198(4) 1.000 . Uani d
C(11) 0.302(1) 0.5931(7) 0.166(1) 0.42(1) 1.000 . Uani d
C(12) 0.2927(7) 0.6584(7) 0.183(1) 0.301(7) 1.000 . Uani d
H(1) 0.4492 0.3898 0.4309 0.082 1.000 . Uiso c
H(2) 0.4234 0.4202 0.3138 0.092 1.000 . Uiso c
H(3) 0.4097 0.3259 0.6680 0.090 1.000 . Uiso c
H(4) 0.5000 0.2500 0.4637 0.071 0.500 S Uiso d
H(5) 0.3725 0.3885 0.5488 0.090 1.000 . Uiso c
H(6) 0.3347 0.3112 0.5179 0.090 1.000 . Uiso c
H(7) 0.2922 0.3526 0.2413 0.123 1.000 . Uiso c
H(8) 0.3735 0.3571 0.1999 0.123 1.000 . Uiso c
H(9) 0.2645 0.4576 0.2184 0.372 1.000 . Uiso c
H(10) 0.3189 0.4398 0.1474 0.372 1.000 . Uiso c
H(11) 0.3460 0.5404 0.2543 0.237 1.000 . Uiso c
H(12) 0.3905 0.5255 0.1760 0.237 1.000 . Uiso c
H(13) 0.2496 0.5747 0.1594 0.503 1.000 . Uiso c
H(14) 0.3270 0.5971 0.1164 0.503 1.000 . Uiso c
H(15) 0.3238 0.6705 0.2282 0.361 1.000 . Uiso c
H(16) 0.2387 0.6671 0.1951 0.361 1.000 . Uiso c
H(17) 0.3080 0.6912 0.1408 0.361 1.000 . Uiso c

loop_
_atom_site_aniso_label
_atom_site_aniso_U_11
_atom_site_aniso_U_22
_atom_site_aniso_U_33
_atom_site_aniso_U_12
_atom_site_aniso_U_13
_atom_site_aniso_U_23
S 0.0732(8) 0.0830(9) 0.107(1) -0.0015(7) -0.0201(8) -0.0009(8)
N(1) 0.063(2) 0.082(2) 0.060(2) -0.002(2) -0.011(2) 0.006(2)
N(2) 0.082(3) 0.083(3) 0.066(3) 0.001(2) -0.016(2) 0.007(2)
C(1) 0.155(8) 0.23(1) 0.027(4) 0.031(7) 0.0000 0.0000
C(2) 0.093(6) 0.114(6) 0.061(4) -0.002(5) 0.0000 0.0000
C(3) 0.074(3) 0.095(3) 0.055(3) 0.008(3) 0.003(2) -0.016(3)
C(4) 0.066(3) 0.054(3) 0.053(3) -0.004(2) -0.004(2) -0.005(2)
C(5) 0.070(4) 0.060(4) 0.048(3) -0.011(4) 0.0000 0.0000
C(6) 0.075(3) 0.080(3) 0.070(3) 0.008(3) 0.000(3) -0.010(3)
C(7) 0.062(3) 0.056(3) 0.082(3) 0.015(2) -0.010(3) -0.003(3)
C(8) 0.111(4) 0.121(5) 0.076(4) 0.012(3) -0.028(3) 0.003(3)
C(9) 0.59(2) 0.135(7) 0.207(9) -0.08(1) -0.27(1) 0.059(7)
C(10) 0.33(1) 0.111(6) 0.152(7) -0.037(7) -0.075(7) 0.038(5)
C(11) 0.63(3) 0.14(1) 0.49(2) 0.04(1) -0.34(2) 0.04(1)
C(12) 0.25(1) 0.20(1) 0.45(2) 0.05(1) -0.12(1) 0.00(1)

loop_
_atom_type_symbol
_atom_type_oxidation_number
_atom_type_number_in_cell
_atom_type_scat_dispersion_real
_atom_type_scat_dispersion_imag
_atom_type_scat_source
C 0 168 0.002 0.002
;International Tables for Crystallography
(1992, Vol. C, Tables 4.2.6.8 and 6.1.1.1)
;
H 0 288 0.000 0.000
;International Tables for Crystallography
(1992, Vol. C, Table 6.1.1.2)
;
N 0 32 0.004 0.003
;International Tables for Crystallography
(1992, Vol. C, Tables 4.2.6.8 and 6.1.1.1)
;
S 0 16 0.110 0.124
;International Tables for Crystallography
(1992, Vol. C, Tables 4.2.6.8 and 6.1.1.1)
;

loop_
_geom_angle_atom_site_label_1
_geom_angle_atom_site_label_2
_geom_angle_atom_site_label_3
_geom_angle
_geom_angle_site_symmetry_1
_geom_angle_site_symmetry_3
_geom_angle_publ_flag
C(6) N(1) C(7) 125.7(4) . . yes
C(6) N(1) H(1) 117.2 . . no
C(7) N(1) H(1) 117.2 . . no
C(7) N(2) C(8) 125.6(4) . . yes
C(7) N(2) H(2) 117.2 . . no
C(8) N(2) H(2) 117.2 . . no
C(1) C(2) C(3) 121.2(3) . . yes
C(1) C(2) C(3) 121.2(3) . 2_655 yes
C(3) C(2) C(3) 117.5(6) . 2_655 yes
C(2) C(3) C(4) 122.2(4) . . yes
C(2) C(3) H(3) 118.9 . . no
C(4) C(3) H(3) 118.9 . . no
C(3) C(4) C(5) 118.7(4) . . yes
C(3) C(4) C(6) 118.4(4) . . yes
C(5) C(4) C(6) 122.9(3) . . yes
C(4) C(5) C(4) 120.6(5) . 2_655 yes
C(4) C(5) H(4) 119.7 . . no
C(4) C(5) H(4) 119.7 2_655 . no
N(1) C(6) C(4) 114.9(3) . . yes
N(1) C(6) H(5) 108.1 . . no
N(1) C(6) H(6) 108.1 . . no
C(4) C(6) H(5) 108.1 . . no
C(4) C(6) H(6) 108.1 . . no
H(5) C(6) H(6) 109.5 . . no
S C(7) N(1) 122.2(4) . . yes
S C(7) N(2) 122.3(3) . . yes
N(1) C(7) N(2) 115.5(4) . . yes
N(2) C(8) C(9) 115.6(5) . . yes
N(2) C(8) H(7) 107.9 . . no
N(2) C(8) H(8) 107.9 . . no
C(9) C(8) H(7) 107.9 . . no
C(9) C(8) H(8) 107.9 . . no
H(7) C(8) H(8) 109.5 . . no
C(8) C(9) C(10) 139.8(9) . . yes
C(8) C(9) H(9) 101.5 . . no
C(8) C(9) H(10) 101.5 . . no
C(10) C(9) H(9) 101.5 . . no
C(10) C(9) H(10) 101.5 . . no
H(9) C(9) H(10) 109.5 . . no
C(9) C(10) C(11) 129(1) . . yes
C(9) C(10) H(11) 104.4 . . no
C(9) C(10) H(12) 104.4 . . no
C(11) C(10) H(11) 104.4 . . no
C(11) C(10) H(12) 104.4 . . no
H(11) C(10) H(12) 109.5 . . no
C(10) C(11) C(12) 136(2) . . yes
C(10) C(11) H(13) 102.5 . . no
C(10) C(11) H(14) 102.5 . . no
C(12) C(11) H(13) 102.5 . . no
C(12) C(11) H(14) 102.5 . . no
H(13) C(11) H(14) 109.5 . . no
C(11) C(12) H(15) 109.5 . . no
C(11) C(12) H(16) 109.5 . . no
C(11) C(12) H(17) 109.5 . . no
H(15) C(12) H(16) 109.5 . . no
H(15) C(12) H(17) 109.5 . . no
H(16) C(12) H(17) 109.5 . . no

loop_
_geom_bond_atom_site_label_1
_geom_bond_atom_site_label_2
_geom_bond_distance
_geom_bond_site_symmetry_2
_geom_bond_publ_flag
S C(7) 1.698(4) . yes
N(1) C(6) 1.441(5) . yes
N(1) C(7) 1.344(5) . yes
N(1) H(1) 0.95 . no
N(2) C(7) 1.328(5) . yes
N(2) C(8) 1.451(5) . yes
N(2) H(2) 0.95 . no
C(1) C(2) 1.559(8) . yes
C(2) C(3) 1.379(5) . yes
C(2) C(3) 1.379(5) 2_655 yes
C(3) C(4) 1.365(5) . yes
C(3) H(3) 0.95 . no
C(4) C(5) 1.385(4) . yes
C(4) C(6) 1.513(5) . yes
C(5) H(4) 0.95 . no
C(6) H(5) 0.95 . no
C(6) H(6) 0.95 . no
C(8) C(9) 1.355(9) . yes
C(8) H(7) 0.95 . no
C(8) H(8) 0.95 . no
C(9) C(10) 1.314(9) . yes
C(9) H(9) 0.95 . no
C(9) H(10) 0.95 . no
C(10) C(11) 1.42(1) . yes
C(10) H(11) 0.95 . no
C(10) H(12) 0.95 . no
C(11) C(12) 1.16(1) . yes
C(11) H(13) 0.95 . no
C(11) H(14) 0.95 . no
C(12) H(15) 0.95 . no
C(12) H(16) 0.95 . no
C(12) H(17) 0.95 . no

loop_
_geom_contact_atom_site_label_1
_geom_contact_atom_site_label_2
_geom_contact_distance
_geom_contact_site_symmetry_2
_geom_contact_publ_flag
S N(1) 3.418(3) 16_545 no
S N(2) 3.452(4) 16_545 no
N(2) C(5) 3.431(4) 15 no
C(1) C(1) 3.44(1) 15_556 no
C(5) C(8) 3.554(5) 15 no
C(5) C(8) 3.554(5) 16_545 no

loop_
_geom_torsion_atom_site_label_1
_geom_torsion_atom_site_label_2
_geom_torsion_atom_site_label_3
_geom_torsion_atom_site_label_4
_geom_torsion_site_symmetry_2
_geom_torsion_site_symmetry_3
_geom_torsion_site_symmetry_4
_geom_torsion
_geom_torsion_publ_flag
S C(7) N(1) C(6) . . . -8.6(6) no
S C(7) N(2) C(8) . . . -2.5(6) no
N(1) C(6) C(4) C(3) . . . 156.9(4) no
N(1) C(6) C(4) C(5) . . . -24.6(5) no
N(1) C(7) N(2) C(8) . . . 177.6(4) no
N(2) C(7) N(1) C(6) . . . 171.3(4) no
N(2) C(8) C(9) C(10) . . . 29(2) no
C(1) C(2) C(3) C(4) . . . -179.2(3) no
C(1) C(2) C(3) C(4) . 2_655 2_655 -179.2(3) no
C(2) C(3) C(4) C(5) . . . -1.5(6) no
C(2) C(3) C(4) C(6) . . . 177.0(3) no
C(2) C(3) C(4) C(5) 2_655 2_655 . -1.5(6) no
C(2) C(3) C(4) C(6) 2_655 2_655 2_655 177.0(3) no
C(3) C(2) C(3) C(4) . 2_655 2_655 0.8(3) no
C(3) C(4) C(5) C(4) . . 2_655 0.7(3) no
C(4) C(5) C(4) C(6) . 2_655 2_655 -177.7(4) no
C(4) C(6) N(1) C(7) . . . 129.2(4) no
C(7) N(2) C(8) C(9) . . . 123.9(8) no
C(8) C(9) C(10) C(11) . . . -172(2) no
C(9) C(10) C(11) C(12) . . . 141(3) no
